data_4303827
loop_
_publ_author_name
'Brenda A. Frazier'
'Peter T. Wolczanski'
'Emil B. Lobkovsky'

_publ_section_title
;
Aryl-Containing Chelates and Amine Debenzylation to Afford
1,3-Di-2-pyridyl-2-azaallyl (smif): Structures of
{\k-C,N,Npy2-(2-pyridylmethyl)2N(CH2(4-tBu-phenyl-2-yl))}FeBr and
(smif)CrN(TMS)2
;
_journal_name_full 'Inorganic Chemistry'
_journal_page_first 11576
_journal_page_last 11585
_journal_paper_doi 10.1021/ic901329z
_journal_volume 48
_journal_year 2009
_chemical_formula_moiety 'C18 H28 Cr N4 Si2'
_chemical_formula_sum 'C18 H28 Cr N4 Si2'
_chemical_formula_weight 408.62
_chemical_name_systematic
; 
 ? 
;
_space_group_IT_number 2
_symmetry_cell_setting triclinic
_symmetry_space_group_name_Hall '-P 1'
_symmetry_space_group_name_H-M 'P -1'
_atom_sites_solution_hydrogens mixed
_atom_sites_solution_primary direct
_atom_sites_solution_secondary difmap
_audit_creation_method SHELXL-97
_cell_angle_alpha 95.2630(10)
_cell_angle_beta 91.093(4)
_cell_angle_gamma 107.584(4)
_cell_formula_units_Z 2
_cell_length_a 8.0101(4)
_cell_length_b 11.5495(5)
_cell_length_c 11.9921(7)
_cell_measurement_reflns_used 2342
_cell_measurement_temperature 173(2)
_cell_measurement_theta_max 22.75
_cell_measurement_theta_min 2.39
_cell_volume 1051.84(10)
_computing_cell_refinement 'Bruker SAINT+'
_computing_data_collection 'Bruker APEX2'
_computing_data_reduction 'Bruker SAINT+'
_computing_molecular_graphics 'Bruker SHELXTL'
_computing_publication_material 'Bruker SHELXTL'
_computing_structure_refinement 'SHELXL-97 (Sheldrick, 1997)'
_computing_structure_solution 'SHELXS-97 (Sheldrick, 1990)'
_diffrn_ambient_temperature 173(2)
_diffrn_measured_fraction_theta_full 0.996
_diffrn_measured_fraction_theta_max 0.996
_diffrn_measurement_device_type 'Bruker X8 APEX II diffractometer'
_diffrn_measurement_method 'phi and omega scans'
_diffrn_radiation_monochromator graphite
_diffrn_radiation_source 'fine-focus sealed tube'
_diffrn_radiation_type MoK\a
_diffrn_radiation_wavelength 0.71073
_diffrn_reflns_av_R_equivalents 0.0000
_diffrn_reflns_av_sigmaI/netI 0.0743
_diffrn_reflns_limit_h_max 9
_diffrn_reflns_limit_h_min -10
_diffrn_reflns_limit_k_max 14
_diffrn_reflns_limit_k_min -14
_diffrn_reflns_limit_l_max 15
_diffrn_reflns_limit_l_min 0
_diffrn_reflns_number 7678
_diffrn_reflns_theta_full 26.44
_diffrn_reflns_theta_max 26.44
_diffrn_reflns_theta_min 1.71
_exptl_absorpt_coefficient_mu 0.666
_exptl_absorpt_correction_T_max 0.8783
_exptl_absorpt_correction_T_min 0.7765
_exptl_absorpt_correction_type multi-scan
_exptl_absorpt_process_details SADABS
_exptl_crystal_colour black
_exptl_crystal_density_diffrn 1.290
_exptl_crystal_density_method 'not measured'
_exptl_crystal_description block
_exptl_crystal_F_000 432
_exptl_crystal_size_max 0.40
_exptl_crystal_size_mid 0.30
_exptl_crystal_size_min 0.20
_refine_diff_density_max 0.334
_refine_diff_density_min -0.290
_refine_diff_density_rms 0.058
_refine_ls_extinction_method none
_refine_ls_goodness_of_fit_ref 1.001
_refine_ls_hydrogen_treatment mixed
_refine_ls_matrix_type full
_refine_ls_number_parameters 273
_refine_ls_number_reflns 7678
_refine_ls_number_restraints 0
_refine_ls_restrained_S_all 1.001
_refine_ls_R_factor_all 0.0689
_refine_ls_R_factor_gt 0.0405
_refine_ls_shift/su_max 0.004
_refine_ls_shift/su_mean 0.000
_refine_ls_structure_factor_coef Fsqd
_refine_ls_weighting_details 'calc w=1/[\s^2^(Fo^2^)+(0.0340P)^2^+0.0000P] where P=(Fo^2^+2Fc^2^)/3'
_refine_ls_weighting_scheme calc
_refine_ls_wR_factor_gt 0.0783
_refine_ls_wR_factor_ref 0.0928
_reflns_number_gt 5121
_reflns_number_total 7678
_reflns_threshold_expression >2sigma(I)
_cod_data_source_file ic901329z_si_001_2.cif
_cod_data_source_block bf5
_cod_depositor_comments
;
The following automatic conversions were performed:
'_symmetry_cell_setting' value 'Triclinic' changed to 'triclinic'
according to '/home/saulius/struct/CIF-dictionaries/cif_core.dic'
dictionary named 'cif_core.dic' version 2.4.1 from 2010-06-29.

Automatic conversion script
Id: cif_fix_enum 1527 2010-12-29 10:47:43Z saulius 
;
_cod_original_cell_volume 1051.84(9)
_cod_database_code 4303827

loop_
_symmetry_equiv_pos_as_xyz
'x, y, z'
'-x, -y, -z'

loop_
_atom_site_label
_atom_site_type_symbol
_atom_site_fract_x
_atom_site_fract_y
_atom_site_fract_z
_atom_site_U_iso_or_equiv
_atom_site_adp_type
_atom_site_occupancy
_atom_site_symmetry_multiplicity
_atom_site_calc_flag
_atom_site_refinement_flags
_atom_site_disorder_assembly
_atom_site_disorder_group
Cr1 Cr 0.22219(4) 0.13162(2) 0.35401(2) 0.02833(8) Uani 1 1 d . . .
Si1 Si 0.44593(7) 0.36577(4) 0.26179(4) 0.02908(14) Uani 1 1 d . . .
Si2 Si 0.08857(7) 0.24743(5) 0.14460(4) 0.02992(14) Uani 1 1 d . . .
N1 N 0.13326(18) 0.21937(12) 0.48978(11) 0.0275(4) Uani 1 1 d . . .
N2 N 0.24329(18) 0.02682(12) 0.47851(12) 0.0283(4) Uani 1 1 d . . .
N3 N 0.31113(18) -0.00185(12) 0.26774(12) 0.0305(4) Uani 1 1 d . . .
N4 N 0.25013(18) 0.25476(11) 0.24038(11) 0.0227(3) Uani 1 1 d . . .
C1 C 0.0707(3) 0.31454(16) 0.49230(16) 0.0341(5) Uani 1 1 d . . .
H1 H 0.0591(18) 0.3432(13) 0.4265(12) 0.016(4) Uiso 1 1 d . . .
C2 C 0.0239(3) 0.36657(17) 0.58878(17) 0.0382(5) Uani 1 1 d . . .
H2 H -0.0203(19) 0.4254(13) 0.5830(13) 0.024(5) Uiso 1 1 d . . .
C3 C 0.0451(3) 0.32046(18) 0.68894(18) 0.0433(6) Uani 1 1 d . . .
H3 H 0.013(2) 0.3581(14) 0.7484(14) 0.035(5) Uiso 1 1 d . . .
C4 C 0.1062(3) 0.22357(18) 0.68814(16) 0.0382(6) Uani 1 1 d . . .
H4 H 0.125(2) 0.1898(14) 0.7563(13) 0.035(5) Uiso 1 1 d . . .
C5 C 0.1493(2) 0.17042(16) 0.58807(15) 0.0302(5) Uani 1 1 d . . .
C6 C 0.2058(2) 0.06552(16) 0.58032(16) 0.0345(5) Uani 1 1 d . . .
H6 H 0.219(2) 0.0211(14) 0.6518(14) 0.040(5) Uiso 1 1 d . . .
C7 C 0.3008(2) -0.06666(16) 0.44873(16) 0.0346(5) Uani 1 1 d . . .
H7 H 0.325(2) -0.1184(16) 0.4926(15) 0.054(6) Uiso 1 1 d . . .
C8 C 0.3365(2) -0.08506(15) 0.33461(16) 0.0307(5) Uani 1 1 d . . .
C9 C 0.3950(3) -0.18137(17) 0.28926(19) 0.0398(6) Uani 1 1 d . . .
H9 H 0.414(2) -0.2295(14) 0.3419(13) 0.028(5) Uiso 1 1 d . . .
C10 C 0.4261(3) -0.19287(18) 0.17842(19) 0.0444(6) Uani 1 1 d . . .
H10 H 0.465(2) -0.2522(15) 0.1506(15) 0.042(6) Uiso 1 1 d . . .
C11 C 0.4029(3) -0.10923(19) 0.11153(18) 0.0449(6) Uani 1 1 d . . .
H11 H 0.408(2) -0.1142(16) 0.0440(15) 0.049(6) Uiso 1 1 d . . .
C12 C 0.3446(3) -0.01643(18) 0.15911(17) 0.0382(5) Uani 1 1 d . . .
H12 H 0.326(2) 0.0418(14) 0.1231(13) 0.031(5) Uiso 1 1 d . . .
C13 C 0.5957(2) 0.31325(17) 0.35223(16) 0.0401(6) Uani 1 1 d . . .
H13A H 0.5471 0.3012 0.4262 0.060 Uiso 1 1 calc R . .
H13B H 0.7113 0.3750 0.3605 0.060 Uiso 1 1 calc R . .
H13C H 0.6070 0.2360 0.3174 0.060 Uiso 1 1 calc R . .
C14 C 0.5573(3) 0.40503(19) 0.12963(16) 0.0494(6) Uani 1 1 d . . .
H14A H 0.5794 0.3325 0.0919 0.074 Uiso 1 1 calc R . .
H14B H 0.6689 0.4696 0.1469 0.074 Uiso 1 1 calc R . .
H14C H 0.4823 0.4336 0.0804 0.074 Uiso 1 1 calc R . .
C15 C 0.4311(3) 0.51118(16) 0.33512(18) 0.0473(6) Uani 1 1 d . . .
H15A H 0.3503 0.5412 0.2921 0.071 Uiso 1 1 calc R . .
H15B H 0.5475 0.5720 0.3418 0.071 Uiso 1 1 calc R . .
H15C H 0.3876 0.4969 0.4100 0.071 Uiso 1 1 calc R . .
C16 C 0.1331(3) 0.2003(2) -0.00226(16) 0.0546(7) Uani 1 1 d . . .
H16A H 0.2362 0.2615 -0.0265 0.082 Uiso 1 1 calc R . .
H16B H 0.0313 0.1935 -0.0520 0.082 Uiso 1 1 calc R . .
H16C H 0.1552 0.1211 -0.0053 0.082 Uiso 1 1 calc R . .
C17 C 0.0414(3) 0.39627(17) 0.13892(17) 0.0487(6) Uani 1 1 d . . .
H17A H 0.0168 0.4261 0.2141 0.073 Uiso 1 1 calc R . .
H17B H -0.0607 0.3843 0.0878 0.073 Uiso 1 1 calc R . .
H17C H 0.1433 0.4562 0.1119 0.073 Uiso 1 1 calc R . .
C18 C -0.1160(3) 0.13271(18) 0.18000(16) 0.0474(6) Uani 1 1 d . . .
H18A H -0.0975 0.0525 0.1778 0.071 Uiso 1 1 calc R . .
H18B H -0.2107 0.1290 0.1255 0.071 Uiso 1 1 calc R . .
H18C H -0.1479 0.1561 0.2554 0.071 Uiso 1 1 calc R . .

loop_
_atom_site_aniso_label
_atom_site_aniso_U_11
_atom_site_aniso_U_22
_atom_site_aniso_U_33
_atom_site_aniso_U_23
_atom_site_aniso_U_13
_atom_site_aniso_U_12
Cr1 0.03821(18) 0.02379(15) 0.02540(17) 0.00293(12) 0.00119(14) 0.01297(13)
Si1 0.0360(3) 0.0254(3) 0.0291(3) 0.0029(2) 0.0027(2) 0.0142(2)
Si2 0.0362(3) 0.0336(3) 0.0233(3) 0.0042(2) 0.0021(2) 0.0153(2)
N1 0.0332(9) 0.0245(8) 0.0245(8) 0.0020(7) 0.0048(7) 0.0082(7)
N2 0.0288(9) 0.0224(8) 0.0315(9) 0.0042(7) -0.0024(7) 0.0043(7)
N3 0.0349(9) 0.0253(8) 0.0330(9) 0.0027(7) -0.0012(7) 0.0118(7)
N4 0.0313(8) 0.0242(7) 0.0161(7) 0.0027(6) 0.0045(6) 0.0133(6)
C1 0.0424(12) 0.0302(10) 0.0296(11) 0.0044(9) 0.0035(10) 0.0105(9)
C2 0.0486(12) 0.0330(11) 0.0361(12) -0.0006(9) 0.0158(10) 0.0172(10)
C3 0.0460(13) 0.0333(11) 0.0402(13) -0.0100(10) 0.0102(11) 0.0004(10)
C4 0.0420(13) 0.0367(12) 0.0278(11) 0.0008(10) 0.0018(10) 0.0005(10)
C5 0.0297(11) 0.0305(10) 0.0237(10) 0.0026(8) -0.0024(9) -0.0004(9)
C6 0.0396(12) 0.0313(11) 0.0288(11) 0.0071(9) -0.0033(9) 0.0045(9)
C7 0.0386(12) 0.0264(10) 0.0401(12) 0.0112(9) -0.0032(10) 0.0098(9)
C8 0.0269(10) 0.0213(9) 0.0447(12) 0.0050(9) -0.0021(9) 0.0082(8)
C9 0.0367(12) 0.0288(10) 0.0584(14) 0.0072(10) 0.0007(11) 0.0159(9)
C10 0.0483(13) 0.0314(11) 0.0590(15) -0.0018(10) 0.0080(11) 0.0218(10)
C11 0.0513(13) 0.0433(12) 0.0439(14) -0.0034(11) 0.0070(11) 0.0222(10)
C12 0.0445(12) 0.0370(11) 0.0395(12) 0.0047(10) 0.0069(10) 0.0213(10)
C13 0.0445(12) 0.0361(11) 0.0404(12) 0.0022(9) -0.0049(10) 0.0141(10)
C14 0.0439(13) 0.0584(13) 0.0440(13) 0.0149(11) 0.0069(11) 0.0099(11)
C15 0.0473(13) 0.0268(10) 0.0665(15) -0.0034(10) -0.0075(12) 0.0124(10)
C16 0.0592(15) 0.0747(16) 0.0327(12) -0.0032(11) -0.0054(11) 0.0276(13)
C17 0.0545(13) 0.0537(12) 0.0492(13) 0.0105(11) -0.0031(11) 0.0323(11)
C18 0.0456(13) 0.0573(13) 0.0371(12) 0.0028(11) 0.0023(11) 0.0131(11)

loop_
_atom_type_symbol
_atom_type_description
_atom_type_scat_dispersion_real
_atom_type_scat_dispersion_imag
_atom_type_scat_source
C C 0.0033 0.0016 'International Tables Vol C Tables 4.2.6.8 and 6.1.1.4'
H H 0.0000 0.0000 'International Tables Vol C Tables 4.2.6.8 and 6.1.1.4'
N N 0.0061 0.0033 'International Tables Vol C Tables 4.2.6.8 and 6.1.1.4'
Si Si 0.0817 0.0704 'International Tables Vol C Tables 4.2.6.8 and 6.1.1.4'
Cr Cr 0.3209 0.6236 'International Tables Vol C Tables 4.2.6.8 and 6.1.1.4'

loop_
_geom_angle_atom_site_label_1
_geom_angle_atom_site_label_2
_geom_angle_atom_site_label_3
_geom_angle
_geom_angle_site_symmetry_1
_geom_angle_site_symmetry_3
_geom_angle_publ_flag
N4 Cr1 N2 168.76(6) . . ?
N4 Cr1 N3 101.74(6) . . ?
N2 Cr1 N3 78.35(6) . . ?
N4 Cr1 N1 101.04(6) . . ?
N2 Cr1 N1 78.80(6) . . ?
N3 Cr1 N1 157.07(6) . . ?
N4 Si1 C14 112.99(8) . . ?
N4 Si1 C15 113.80(8) . . ?
C14 Si1 C15 106.56(10) . . ?
N4 Si1 C13 109.39(8) . . ?
C14 Si1 C13 107.43(9) . . ?
C15 Si1 C13 106.26(9) . . ?
N4 Si2 C18 109.05(8) . . ?
N4 Si2 C16 114.22(9) . . ?
C18 Si2 C16 106.57(9) . . ?
N4 Si2 C17 113.31(8) . . ?
C18 Si2 C17 107.77(10) . . ?
C16 Si2 C17 105.51(10) . . ?
C1 N1 C5 118.80(15) . . ?
C1 N1 Cr1 129.05(12) . . ?
C5 N1 Cr1 112.12(12) . . ?
C7 N2 C6 128.48(17) . . ?
C7 N2 Cr1 115.77(13) . . ?
C6 N2 Cr1 115.65(13) . . ?
C12 N3 C8 117.41(16) . . ?
C12 N3 Cr1 129.57(13) . . ?
C8 N3 Cr1 113.02(12) . . ?
Si2 N4 Si1 126.67(8) . . ?
Si2 N4 Cr1 122.23(7) . . ?
Si1 N4 Cr1 110.97(7) . . ?
N1 C1 C2 122.90(18) . . ?
C1 C2 C3 118.7(2) . . ?
C4 C3 C2 119.3(2) . . ?
C3 C4 C5 120.76(19) . . ?
N1 C5 C4 119.42(18) . . ?
N1 C5 C6 116.80(16) . . ?
C4 C5 C6 123.76(18) . . ?
N2 C6 C5 116.29(17) . . ?
N2 C7 C8 116.89(17) . . ?
N3 C8 C9 120.16(18) . . ?
N3 C8 C7 115.94(17) . . ?
C9 C8 C7 123.89(18) . . ?
C10 C9 C8 120.3(2) . . ?
C9 C10 C11 119.7(2) . . ?
C10 C11 C12 118.1(2) . . ?
N3 C12 C11 124.21(19) . . ?

loop_
_geom_bond_atom_site_label_1
_geom_bond_atom_site_label_2
_geom_bond_distance
_geom_bond_site_symmetry_2
_geom_bond_publ_flag
Cr1 N4 2.0260(12) . ?
Cr1 N2 2.0416(14) . ?
Cr1 N3 2.0864(15) . ?
Cr1 N1 2.0887(14) . ?
Si1 N4 1.6967(14) . ?
Si1 C14 1.858(2) . ?
Si1 C15 1.8606(19) . ?
Si1 C13 1.8690(19) . ?
Si2 N4 1.6913(14) . ?
Si2 C18 1.8545(19) . ?
Si2 C16 1.8685(19) . ?
Si2 C17 1.875(2) . ?
N1 C1 1.337(2) . ?
N1 C5 1.373(2) . ?
N2 C7 1.320(2) . ?
N2 C6 1.332(2) . ?
N3 C12 1.341(2) . ?
N3 C8 1.364(2) . ?
C1 C2 1.366(3) . ?
C2 C3 1.385(3) . ?
C3 C4 1.349(3) . ?
C4 C5 1.395(3) . ?
C5 C6 1.412(3) . ?
C7 C8 1.414(3) . ?
C8 C9 1.402(3) . ?
C9 C10 1.359(3) . ?
C10 C11 1.362(3) . ?
C11 C12 1.376(3) . ?
